data_7242416
loop_
_publ_author_name
'Mittal, Rupali'
'Kumar, Amit'
'Awasthi, Satish Kumar'

_publ_section_title
;
 Practical scale up synthesis of carboxylic acids and their bioisosteres
 5-substituted-1H-tetrazoles catalyzed by a graphene oxide-based solid
 acid carbocatalyst
;
_journal_issue 19
_journal_name_full 'RSC Advances'
_journal_page_first 11166
_journal_page_last 11176
_journal_paper_doi 10.1039/D1RA01053K
_journal_volume 11
_journal_year 2021
_chemical_formula_moiety 'C8 H7 Cl N4'
_chemical_formula_sum 'C8 H7 Cl N4'
_chemical_formula_weight 194.63
_chemical_name_systematic 5-(3-chlorobenzyl)-1H-tetrazole
_space_group_crystal_system monoclinic
_space_group_IT_number 14
_space_group_name_Hall '-P 2yn'
_space_group_name_H-M_alt 'P 1 21/n 1'
_atom_sites_solution_hydrogens mixed
_atom_sites_solution_primary dual
_audit_creation_date 2019-09-12
_audit_creation_method
;
Olex2 1.2
(compiled 2017.03.28 svn.r3405 for OlexSys, GUI svn.r5337)
;
_audit_update_record
;
2019-09-14 deposited with the CCDC.	2021-02-26 downloaded from the CCDC.
;
_cell_angle_alpha 90
_cell_angle_beta 106.575(10)
_cell_angle_gamma 90
_cell_formula_units_Z 4
_cell_length_a 4.8058(5)
_cell_length_b 26.6823(19)
_cell_length_c 7.1899(7)
_cell_measurement_reflns_used 2632
_cell_measurement_temperature 293(2)
_cell_measurement_theta_max 25.4860
_cell_measurement_theta_min 3.7240
_cell_volume 883.65(15)
_computing_cell_refinement 'CrysAlisPro 1.171.38.46 (Rigaku OD, 2015)'
_computing_data_collection 'CrysAlisPro 1.171.38.46 (Rigaku OD, 2015)'
_computing_data_reduction 'CrysAlisPro 1.171.38.46 (Rigaku OD, 2015)'
_computing_molecular_graphics 'Olex2 (Dolomanov et al., 2009)'
_computing_publication_material 'Olex2 (Dolomanov et al., 2009)'
_computing_structure_refinement 'ShelXL (Sheldrick, 2015)'
_computing_structure_solution 'ShelXT (Sheldrick, 2015)'
_diffrn_ambient_temperature 296
_diffrn_detector 'CCD plate'
_diffrn_detector_area_resol_mean 15.9853
_diffrn_detector_type Sapphire3
_diffrn_measured_fraction_theta_full 0.998
_diffrn_measured_fraction_theta_max 0.998
_diffrn_measurement_details
;
List of Runs (angles in degrees, time in seconds):

  # Type    Start    End  Width  t~exp~   \w     \q     \k     \f   Frames
#--------------------------------------------------------------------------
  1  \w      0.00  87.00   1.00    2.50    --   18.84  57.00   0.00   87
  2  \w      6.00  87.00   1.00    2.50    --   18.84  57.00 -90.00   81
  3  \w    -25.00  59.00   1.00    2.50    --   18.84 -99.00 -60.00   84
  4  \w    -25.00  59.00   1.00    2.50    --   18.84 -99.00-150.00   84
  5  \w    -48.00  35.00   1.00    2.50    --   18.84 -57.00   0.00   83
  6  \w    -25.00  59.00   1.00    2.50    --   18.84 -99.00 120.00   84
  7  \w     -6.00  82.00   1.00    2.50    --   18.84  77.00 150.00   88
  8  \w    -82.00  -1.00   1.00    2.50    --  -15.17 -57.00  30.00   81
;
_diffrn_measurement_device 'four-circle diffractometer'
_diffrn_measurement_device_type 'Xcalibur, Sapphire3'
_diffrn_measurement_method '\w scans'
_diffrn_orient_matrix_type 'CrysAlisPro convention (1999,Acta A55,543-557)'
_diffrn_orient_matrix_UB_11 -0.0782383000
_diffrn_orient_matrix_UB_12 0.0220179000
_diffrn_orient_matrix_UB_13 -0.0381814000
_diffrn_orient_matrix_UB_21 0.1269001000
_diffrn_orient_matrix_UB_22 0.0145769000
_diffrn_orient_matrix_UB_23 0.0386433000
_diffrn_orient_matrix_UB_31 0.0383747000
_diffrn_orient_matrix_UB_32 -0.0031717000
_diffrn_orient_matrix_UB_33 -0.0874456000
_diffrn_radiation_monochromator graphite
_diffrn_radiation_probe x-ray
_diffrn_radiation_type MoK\a
_diffrn_radiation_wavelength 0.71073
_diffrn_reflns_av_R_equivalents 0.0626
_diffrn_reflns_av_unetI/netI 0.0361
_diffrn_reflns_Laue_measured_fraction_full 0.998
_diffrn_reflns_Laue_measured_fraction_max 0.998
_diffrn_reflns_limit_h_max 5
_diffrn_reflns_limit_h_min -5
_diffrn_reflns_limit_k_max 32
_diffrn_reflns_limit_k_min -32
_diffrn_reflns_limit_l_max 8
_diffrn_reflns_limit_l_min -8
_diffrn_reflns_number 11098
_diffrn_reflns_point_group_measured_fraction_full 0.998
_diffrn_reflns_point_group_measured_fraction_max 0.998
_diffrn_reflns_theta_full 25.242
_diffrn_reflns_theta_max 25.349
_diffrn_reflns_theta_min 3.327
_diffrn_source 'fine-focus sealed X-ray tube'
_diffrn_source_type 'Enhance (Mo) X-ray Source'
_exptl_absorpt_coefficient_mu 0.386
_exptl_absorpt_correction_T_max 1.00000
_exptl_absorpt_correction_T_min 0.54089
_exptl_absorpt_correction_type multi-scan
_exptl_absorpt_process_details
;
CrysAlisPro 1.171.38.46 (Rigaku Oxford Diffraction, 2015)
Empirical absorption correction using spherical harmonics,
 implemented in SCALE3 ABSPACK scaling algorithm.
;
_exptl_crystal_colour clear
_exptl_crystal_colour_lustre clear
_exptl_crystal_colour_modifier greenish
_exptl_crystal_colour_primary black
_exptl_crystal_density_diffrn 1.463
_exptl_crystal_description needle
_exptl_crystal_F_000 400
_exptl_crystal_recrystallization_method 'Re-crystallisation from solvent: Ethyl acetate: Hexane (1:1)'
_exptl_crystal_size_max 0.7
_exptl_crystal_size_mid 0.6
_exptl_crystal_size_min 0.02
_refine_diff_density_max 0.250
_refine_diff_density_min -0.241
_refine_diff_density_rms 0.050
_refine_ls_extinction_method none
_refine_ls_goodness_of_fit_ref 1.206
_refine_ls_hydrogen_treatment mixed
_refine_ls_matrix_type full
_refine_ls_number_parameters 122
_refine_ls_number_reflns 1617
_refine_ls_number_restraints 0
_refine_ls_restrained_S_all 1.206
_refine_ls_R_factor_all 0.0832
_refine_ls_R_factor_gt 0.0718
_refine_ls_shift/su_max 0.000
_refine_ls_shift/su_mean 0.000
_refine_ls_structure_factor_coef Fsqd
_refine_ls_weighting_details 'w=1/[\s^2^(Fo^2^)+(0.0319P)^2^+1.0298P] where P=(Fo^2^+2Fc^2^)/3'
_refine_ls_weighting_scheme calc
_refine_ls_wR_factor_gt 0.1410
_refine_ls_wR_factor_ref 0.1463
_reflns_Friedel_coverage 0.000
_reflns_number_gt 1379
_reflns_number_total 1617
_reflns_threshold_expression 'I > 2\s(I)'
_cod_data_source_file d1ra01053k2.cif
_cod_data_source_block c
_cod_database_code 7242416
_shelx_shelxl_version_number 2017/1
_chemical_oxdiff_formula 'C8 H7 Cl N4'
_chemical_oxdiff_usercomment 28-08-2019
_shelx_space_group_comment
;
The symmetry employed for this shelxl refinement is uniquely defined
by the following loop, which should always be used as a source of
symmetry information in preference to the above space-group names.
They are only intended as comments.
;
_reflns_odcompleteness_completeness 99.67
_reflns_odcompleteness_iscentric 1
_reflns_odcompleteness_theta 26.32
_olex2_refinement_description
;
1. Fixed Uiso
 At 1.2 times of:
  All C(H) groups, All C(H,H) groups
2.a Secondary CH2 refined with riding coordinates:
 C7(H7A,H7B)
2.b Aromatic/amide H refined with riding coordinates:
 C2(H2), C6(H6), C5(H5), C4(H4A)
;
_olex2_submission_special_instructions 'No special instructions were received'
_oxdiff_exptl_absorpt_empirical_details
;
Empirical correction (ABSPACK) includes:
- Absorption correction using spherical harmonics
- Frame scaling
;
_oxdiff_exptl_absorpt_empirical_full_max 1.610
_oxdiff_exptl_absorpt_empirical_full_min 0.591

loop_
_space_group_symop_operation_xyz
'x, y, z'
'-x+1/2, y+1/2, -z+1/2'
'-x, -y, -z'
'x-1/2, -y-1/2, z-1/2'

loop_
_atom_site_label
_atom_site_type_symbol
_atom_site_fract_x
_atom_site_fract_y
_atom_site_fract_z
_atom_site_U_iso_or_equiv
_atom_site_adp_type
_atom_site_occupancy
_atom_site_site_symmetry_order
_atom_site_calc_flag
_atom_site_refinement_flags_posn
_atom_site_refinement_flags_adp
_atom_site_refinement_flags_occupancy
_atom_site_disorder_assembly
_atom_site_disorder_group
Cl1 Cl 0.1121(3) 0.45591(5) 0.18894(19) 0.0862(5) Uani 1 1 d . . . . .
N4 N 0.9201(6) 0.23754(11) 0.4383(4) 0.0428(7) Uani 1 1 d . . . . .
N1 N 0.6912(6) 0.25972(11) 0.6379(4) 0.0451(7) Uani 1 1 d . . . . .
N3 N 0.8146(7) 0.19534(11) 0.4932(4) 0.0503(8) Uani 1 1 d . . . . .
N2 N 0.6776(7) 0.20895(11) 0.6140(5) 0.0510(8) Uani 1 1 d . . . . .
C8 C 0.8449(7) 0.27680(12) 0.5253(5) 0.0364(8) Uani 1 1 d . . . . .
C1 C 0.7195(7) 0.36872(12) 0.5300(5) 0.0417(8) Uani 1 1 d . . . . .
C2 C 0.5350(8) 0.39186(13) 0.3700(5) 0.0479(9) Uani 1 1 d . . . . .
H2 H 0.538831 0.382940 0.245671 0.057 Uiso 1 1 calc R . . . .
C6 C 0.7087(8) 0.38282(14) 0.7142(5) 0.0478(9) Uani 1 1 d . . . . .
H6 H 0.831013 0.367581 0.823558 0.057 Uiso 1 1 calc R . . . .
C7 C 0.9315(8) 0.32943(13) 0.5046(6) 0.0495(9) Uani 1 1 d . . . . .
H7A H 0.958737 0.333429 0.376833 0.059 Uiso 1 1 calc R . . . .
H7B H 1.117342 0.335534 0.599316 0.059 Uiso 1 1 calc R . . . .
C5 C 0.5172(9) 0.41929(15) 0.7345(6) 0.0557(10) Uani 1 1 d . . . . .
H5 H 0.511491 0.428606 0.858045 0.067 Uiso 1 1 calc R . . . .
C3 C 0.3462(8) 0.42803(14) 0.3951(6) 0.0510(9) Uani 1 1 d . . . . .
C4 C 0.3328(8) 0.44232(14) 0.5737(6) 0.0536(10) Uani 1 1 d . . . . .
H4A H 0.203133 0.466926 0.587543 0.064 Uiso 1 1 calc R . . . .
H4 H 1.010(9) 0.2366(15) 0.353(6) 0.063(13) Uiso 1 1 d . . . . .

loop_
_atom_site_aniso_label
_atom_site_aniso_U_11
_atom_site_aniso_U_22
_atom_site_aniso_U_33
_atom_site_aniso_U_23
_atom_site_aniso_U_13
_atom_site_aniso_U_12
Cl1 0.0806(9) 0.0860(9) 0.0748(8) 0.0235(7) -0.0057(6) 0.0054(7)
N4 0.0445(17) 0.0504(18) 0.0426(17) 0.0021(14) 0.0273(15) -0.0001(14)
N1 0.0479(17) 0.0530(18) 0.0456(17) 0.0001(14) 0.0314(14) -0.0024(14)
N3 0.061(2) 0.0488(18) 0.0520(19) 0.0010(14) 0.0340(17) -0.0024(15)
N2 0.060(2) 0.0526(19) 0.0525(19) 0.0032(15) 0.0352(16) -0.0047(16)
C8 0.0322(17) 0.048(2) 0.0323(17) -0.0029(14) 0.0143(14) 0.0010(14)
C1 0.0399(18) 0.0382(19) 0.050(2) -0.0025(16) 0.0184(16) -0.0078(15)
C2 0.055(2) 0.045(2) 0.046(2) -0.0028(16) 0.0191(18) -0.0137(18)
C6 0.046(2) 0.055(2) 0.043(2) 0.0003(17) 0.0123(17) 0.0031(17)
C7 0.049(2) 0.051(2) 0.058(2) -0.0031(18) 0.0303(19) -0.0045(18)
C5 0.062(2) 0.060(2) 0.049(2) -0.0100(19) 0.022(2) 0.000(2)
C3 0.049(2) 0.047(2) 0.052(2) 0.0056(17) 0.0061(18) -0.0082(18)
C4 0.047(2) 0.048(2) 0.066(3) -0.0013(19) 0.017(2) 0.0046(18)

loop_
_atom_type_symbol
_atom_type_description
_atom_type_scat_dispersion_real
_atom_type_scat_dispersion_imag
_atom_type_scat_source
C C 0.0033 0.0016 'International Tables Vol C Tables 4.2.6.8 and 6.1.1.4'
H H 0.0000 0.0000 'International Tables Vol C Tables 4.2.6.8 and 6.1.1.4'
Cl Cl 0.1484 0.1585 'International Tables Vol C Tables 4.2.6.8 and 6.1.1.4'
N N 0.0061 0.0033 'International Tables Vol C Tables 4.2.6.8 and 6.1.1.4'

loop_
_geom_angle_atom_site_label_1
_geom_angle_atom_site_label_2
_geom_angle_atom_site_label_3
_geom_angle
_geom_angle_site_symmetry_1
_geom_angle_site_symmetry_3
_geom_angle_publ_flag
N3 N4 H4 120(3) . . ?
C8 N4 N3 110.4(3) . . ?
C8 N4 H4 129(3) . . ?
C8 N1 N2 106.2(3) . . ?
N2 N3 N4 105.8(3) . . ?
N3 N2 N1 110.5(3) . . ?
N4 C8 C7 125.4(3) . . ?
N1 C8 N4 107.0(3) . . ?
N1 C8 C7 127.5(3) . . ?
C2 C1 C6 118.9(3) . . ?
C2 C1 C7 120.3(3) . . ?
C6 C1 C7 120.8(3) . . ?
C1 C2 H2 120.1 . . ?
C3 C2 C1 119.7(3) . . ?
C3 C2 H2 120.1 . . ?
C1 C6 H6 120.0 . . ?
C5 C6 C1 120.0(4) . . ?
C5 C6 H6 120.0 . . ?
C8 C7 C1 115.3(3) . . ?
C8 C7 H7A 108.5 . . ?
C8 C7 H7B 108.5 . . ?
C1 C7 H7A 108.5 . . ?
C1 C7 H7B 108.5 . . ?
H7A C7 H7B 107.5 . . ?
C6 C5 H5 119.5 . . ?
C6 C5 C4 120.9(4) . . ?
C4 C5 H5 119.5 . . ?
C2 C3 Cl1 118.5(3) . . ?
C4 C3 Cl1 119.3(3) . . ?
C4 C3 C2 122.2(4) . . ?
C5 C4 H4A 120.9 . . ?
C3 C4 C5 118.3(4) . . ?
C3 C4 H4A 120.9 . . ?

loop_
_geom_bond_atom_site_label_1
_geom_bond_atom_site_label_2
_geom_bond_distance
_geom_bond_site_symmetry_2
_geom_bond_publ_flag
Cl1 C3 1.750(4) . ?
N4 N3 1.340(4) . ?
N4 C8 1.323(4) . ?
N4 H4 0.84(4) . ?
N1 N2 1.365(4) . ?
N1 C8 1.323(4) . ?
N3 N2 1.283(4) . ?
C8 C7 1.484(5) . ?
C1 C2 1.382(5) . ?
C1 C6 1.392(5) . ?
C1 C7 1.509(5) . ?
C2 H2 0.9300 . ?
C2 C3 1.371(5) . ?
C6 H6 0.9300 . ?
C6 C5 1.376(5) . ?
C7 H7A 0.9700 . ?
C7 H7B 0.9700 . ?
C5 H5 0.9300 . ?
C5 C4 1.384(5) . ?
C3 C4 1.359(5) . ?
C4 H4A 0.9300 . ?
